data_2235747
loop_
_publ_author_name
'Rivera, Augusto'
'Quiroga, Diego'
'R\'ios-Motta, Jaime'
'Du\<sek, Michal'
'Fejfarov\'a, Karla'

_publ_section_title
;
 1,3-Dinitrosoimidazolidine
;
_journal_coeditor_code BT5956
_journal_issue 8
_journal_name_full 'Acta Crystallographica Section E'
_journal_page_first o2440
_journal_paper_doi 10.1107/S1600536812030796
_journal_volume 68
_journal_year 2012
_chemical_formula_iupac 'C3 H6 N4 O2'
_chemical_formula_moiety 'C3 H6 N4 O2'
_chemical_formula_sum 'C3 H6 N4 O2'
_chemical_formula_weight 130.1
_chemical_name_systematic
;
1,3-Dinitrosoimidazolidine
;
_space_group_IT_number 33
_symmetry_cell_setting orthorhombic
_symmetry_space_group_name_Hall 'P 2c -2n'
_symmetry_space_group_name_H-M 'P n a 21'
_cell_angle_alpha 90
_cell_angle_beta 90
_cell_angle_gamma 90
_cell_formula_units_Z 4
_cell_length_a 9.5154(2)
_cell_length_b 5.43380(10)
_cell_length_c 10.7104(2)
_cell_measurement_reflns_used 4445
_cell_measurement_temperature 120
_cell_measurement_theta_max 66.84
_cell_measurement_theta_min 4.12
_cell_volume 553.779(19)
_computing_cell_refinement 'CrysAlis PRO (Agilent, 2010)'
_computing_data_collection 'CrysAlis PRO (Agilent, 2010)'
_computing_data_reduction 'CrysAlis PRO (Agilent, 2010)'
_computing_molecular_graphics 'DIAMOND (Brandenburg & Putz, 2005)'
_computing_publication_material 'JANA2006 (Pet\<r\'i\<cek <i>et al.</i>, 2006)'
_computing_structure_refinement 'JANA2006 (Pet\<r\'i\<cek <i>et al.</i>, 2006)'
_computing_structure_solution 'SIR2002 (Burla <i>et al.</i>, 2003)'
_diffrn_ambient_temperature 120.
_diffrn_detector_area_resol_mean 10.3784
_diffrn_measured_fraction_theta_full 0.99
_diffrn_measured_fraction_theta_max 0.99
_diffrn_measurement_device 'four-cycle diffractometer'
_diffrn_measurement_device_type 'Agilent Xcalibur diffractometer with an Atlas (Gemini Ultra Cu) detector'
_diffrn_measurement_method 'Rotation method data acquisition using \w scans'
_diffrn_radiation_monochromator mirror
_diffrn_radiation_source 'Enhance Ultra (Cu) X-ray Source'
_diffrn_radiation_type 'Cu K\a'
_diffrn_radiation_wavelength 1.5418
_diffrn_reflns_av_R_equivalents 0.0311
_diffrn_reflns_av_sigmaI/netI 0.0081
_diffrn_reflns_limit_h_max 11
_diffrn_reflns_limit_h_min -11
_diffrn_reflns_limit_k_max 6
_diffrn_reflns_limit_k_min -6
_diffrn_reflns_limit_l_max 12
_diffrn_reflns_limit_l_min -12
_diffrn_reflns_number 5160
_diffrn_reflns_reduction_process
;
Integration of the CCD images was done by program CrysAlisPro
(Agilent Technologies, 2010). The same program was used for indexing of the
crystal shape and absorption correction.
;
_diffrn_reflns_theta_full 66.96
_diffrn_reflns_theta_max 66.96
_diffrn_reflns_theta_min 9.15
_diffrn_standards_number 0
_exptl_absorpt_coefficient_mu 1.137
_exptl_absorpt_correction_T_max 1
_exptl_absorpt_correction_T_min 0.636
_exptl_absorpt_correction_type multi-scan
_exptl_absorpt_process_details
;
(CrysAlis PRO; Agilent, 2010)
;
_exptl_crystal_colour colourless
_exptl_crystal_density_diffrn 1.56
_exptl_crystal_density_method 'not measured'
_exptl_crystal_description prism
_exptl_crystal_F_000 272
_exptl_crystal_size_max 0.387
_exptl_crystal_size_mid 0.202
_exptl_crystal_size_min 0.142
_refine_diff_density_max 0.12
_refine_diff_density_min -0.19
_refine_ls_extinction_method none
_refine_ls_goodness_of_fit_ref 2.86
_refine_ls_hydrogen_treatment constr
_refine_ls_number_constraints 86
_refine_ls_number_parameters 87
_refine_ls_number_reflns 522
_refine_ls_number_restraints 0
_refine_ls_R_factor_all 0.0397
_refine_ls_R_factor_gt 0.0394
_refine_ls_shift/su_max 0.0125
_refine_ls_shift/su_mean 0.0022
_refine_ls_structure_factor_coef Fsqd
_refine_ls_weighting_details w=1/(\s^2^(I)+0.0016I^2^)
_refine_ls_weighting_scheme sigma
_refine_ls_wR_factor_gt 0.1257
_refine_ls_wR_factor_ref 0.1260
_reflns_number_gt 514
_reflns_number_total 522
_reflns_threshold_expression I>3\s(I)
_cod_data_source_file bt5956.cif
_cod_data_source_block I
_cod_database_code 2235747
_cod_database_fobs_code 2235747

loop_
_symmetry_equiv_pos_site_id
_symmetry_equiv_pos_as_xyz
1 x,y,z
2 -x,-y,z+1/2
3 x+1/2,-y+1/2,z
4 -x+1/2,y+1/2,z+1/2

loop_
_atom_site_type_symbol
_atom_site_label
_atom_site_fract_x
_atom_site_fract_y
_atom_site_fract_z
_atom_site_U_iso_or_equiv
_atom_site_adp_type
_atom_site_calc_flag
_atom_site_refinement_flags
_atom_site_occupancy
_atom_site_symmetry_multiplicity
O O1x 0.3214(4) -0.3809(8) 0.266995 0.0436(13) Uani d . 0.582(5) 4
O O2 0.0084(2) 0.3676(5) 0.3407(6) 0.0527(8) Uani d . 1 4
N N1x 0.2304(5) -0.1122(9) 0.1438(8) 0.0333(9) Uiso d . 0.582(5) 4
N N1y 0.2125(8) -0.1576(12) 0.1559(9) 0.0333(9) Uiso d . 0.418(5) 4
N N2x 0.0781(4) 0.1899(8) 0.1754(7) 0.0292(8) Uiso d . 0.582(5) 4
N N2y 0.1109(6) 0.2145(12) 0.1820(9) 0.0292(8) Uiso d . 0.418(5) 4
N N3x 0.3056(5) -0.3111(9) 0.1569(10) 0.0342(15) Uani d . 0.582(5) 4
N N3y 0.2972(18) -0.338(3) 0.2034(16) 0.063(5) Uiso d . 0.418(5) 4
O O1y 0.3425(9) -0.4441(19) 0.1083(12) 0.081(2) Uiso d . 0.418(5) 4
N N4 0.0159(3) 0.3748(4) 0.2258(6) 0.0469(9) Uani d . 1 4
C C1 0.1576(2) 0.0075(6) 0.2498(6) 0.0348(8) Uani d . 1 4
C C2x 0.2145(5) 0.0048(10) 0.0225(8) 0.0369(11) Uiso d . 0.582(5) 4
C C2y 0.1820(8) -0.0681(14) 0.0312(9) 0.0369(11) Uiso d . 0.418(5) 4
C C3x 0.0820(5) 0.1482(9) 0.0410(8) 0.0338(13) Uani d . 0.582(5) 4
C C3y 0.1527(8) 0.2091(13) 0.0512(10) 0.0338(13) Uani d . 0.418(5) 4
H H2xa 0.199648 -0.11884 -0.0401 0.0443 Uiso calc R 0.582(5) 4
H H2xb 0.291244 0.116195 0.008783 0.0443 Uiso calc R 0.582(5) 4
H H2ya 0.098714 -0.146931 0.000258 0.0443 Uiso calc R 0.418(5) 4
H H2yb 0.263608 -0.087618 -0.020601 0.0443 Uiso calc R 0.418(5) 4
H H3xa 0.089387 0.303307 -0.0015 0.0406 Uiso calc R 0.582(5) 4
H H3xb 0.00295 0.049365 0.016793 0.0406 Uiso calc R 0.582(5) 4
H H3ya 0.23834 0.300237 0.040787 0.0406 Uiso calc R 0.418(5) 4
H H3yb 0.074938 0.258704 -0.000047 0.0406 Uiso calc R 0.418(5) 4
H H1ax 0.225236 0.091148 0.301089 0.0417 Uiso calc R 0.582(5) 4
H H1bx 0.093385 -0.107021 0.28725 0.0417 Uiso calc R 0.582(5) 4
H H1ay 0.232011 0.055714 0.30525 0.0417 Uiso calc R 0.418(5) 4
H H1by 0.079178 -0.068441 0.29095 0.0417 Uiso calc R 0.418(5) 4

loop_
_atom_site_aniso_label
_atom_site_aniso_U_11
_atom_site_aniso_U_22
_atom_site_aniso_U_33
_atom_site_aniso_U_12
_atom_site_aniso_U_13
_atom_site_aniso_U_23
_atom_site_aniso_type_symbol
O1x 0.0389(19) 0.053(2) 0.039(3) 0.0103(15) -0.0008(19) 0.0147(19) O
O2 0.0448(12) 0.0675(15) 0.0458(16) 0.0025(10) 0.0059(10) -0.0244(11) O
N3x 0.031(2) 0.036(2) 0.036(3) 0.0200(15) 0.008(2) 0.002(2) N
N4 0.0526(17) 0.0417(14) 0.0463(17) 0.0098(11) 0.0081(13) -0.0109(11) N
C1 0.0288(13) 0.0449(14) 0.0306(14) 0.0034(9) -0.0021(11) -0.0035(11) C
C3x 0.038(2) 0.031(2) 0.033(2) 0.0003(18) 0.007(2) 0.0029(16) C
C3y 0.038(2) 0.031(2) 0.033(2) 0.0003(18) 0.007(2) 0.0029(16) C

loop_
_atom_type_symbol
_atom_type_scat_dispersion_real
_atom_type_scat_dispersion_imag
_atom_type_scat_source
C 0.0181 0.0091 'International Tables Vol C tables 4.2.6.8 and 6.1.1.1'
H 0.0000 0.0000 'International Tables Vol C tables 4.2.6.8 and 6.1.1.1'
N 0.0311 0.0180 'International Tables Vol C tables 4.2.6.8 and 6.1.1.1'
O 0.0492 0.0322 'International Tables Vol C tables 4.2.6.8 and 6.1.1.1'

loop_
_geom_angle_atom_site_label_1
_geom_angle_atom_site_label_2
_geom_angle_atom_site_label_3
_geom_angle
N3x N1x C1 122.6(7)
N3x N1x C2x 121.0(7)
C1 N1x C2x 116.4(4)
N3y N1y C1 113.5(10)
N3y N1y C2y 134.5(10)
C1 N1y C2y 111.1(6)
N4 N2x C1 122.2(7)
N4 N2x C3x 123.2(5)
C1 N2x C3x 114.5(4)
N4 N2y C1 123.4(8)
N4 N2y C3y 122.3(7)
C1 N2y C3y 113.1(6)
O1x N3x N1x 114.8(8)
N1y N3y O1y 103.4(13)
O2 N4 N2x 114.9(5)
O2 N4 N2y 111.6(5)
N1x C1 N2x 96.9(5)
N1x C1 H1bx 109.4713
N1y C1 N2y 104.5(7)
N1y C1 H1ay 109.4716
N1y C1 H1by 109.4714
N2x C1 H1bx 109.4709
N2y C1 H1ay 109.4711
N2y C1 H1by 109.4712
N1x C2x C3x 101.4(6)
N1x C2x H2xa 109.4711
N1x C2x H2xb 109.4713
C3x C2x H2xa 109.4718
C3x C2x H2xb 109.4715
H2xa C2x H2xb 116.4713
N1y C2y C3y 103.6(7)
N2x C3x C2x 103.4(6)
N2x C3x H3xb 109.4711
C2x C3x H3xb 109.4711
N2y C3y C2y 101.7(7)
N2y C3y H3yb 109.4711
C2y C3y H3yb 109.4709

loop_
_geom_bond_atom_site_label_1
_geom_bond_atom_site_label_2
_geom_bond_distance
O1x N3x 1.248(10)
O2 N4 1.233(9)
N1x N3x 1.303(7)
N1x C1 1.481(9)
N1x C2x 1.454(11)
N1y N3y 1.366(17)
N1y C1 1.445(10)
N1y C2y 1.451(13)
N2x N4 1.285(6)
N2x C1 1.480(7)
N2x C3x 1.458(12)
N2y N4 1.340(8)
N2y C1 1.411(9)
N2y C3y 1.457(14)
N3y O1y 1.25(2)
C1 H1bx 0.96
C1 H1ay 0.96
C1 H1by 0.96
C2x C3x 1.495(7)
C2x H2xa 0.96
C2x H2xb 0.96
C2y C3y 1.547(11)
C3x H3xb 0.96
C3y H3yb 0.96

loop_
_geom_hbond_atom_site_label_D
_geom_hbond_atom_site_label_H
_geom_hbond_atom_site_label_A
_geom_hbond_site_symmetry_A
_geom_hbond_distance_DH
_geom_hbond_distance_HA
_geom_hbond_distance_DA
_geom_hbond_angle_DHA
_geom_hbond_publ_flag
C2y H2ya O2 2_554 0.96 2.32 3.177(10) 147.82 ?
C3y H3ya O1y 1_565 0.96 1.85 2.681(12) 142.69 y
